data_7007400
loop_
_publ_author_name
'Aldridge, Simon'
'Baker, Robert J.'
'Coombs, Natalie D.'
'Jones, Cameron'
'Rose, Richard P.'
'Rossin, Andrea'
'Willock, David J.'

_publ_section_title
;
 Complexes of a gallium heterocycle with transition metal
 dicyclopentadienyl and cyclopentadienylcarbonyl fragments, and with a
 dialkylmanganese compound.
;
_journal_issue 27
_journal_name_full 'Dalton transactions (Cambridge, England : 2003)'
_journal_page_first 3313
_journal_page_last 3320
_journal_paper_doi 10.1039/b604640a
_journal_year 2006
_chemical_formula_sum 'C38 H50 Ga N2 V'
_chemical_formula_weight 655.46
_chemical_name_systematic
;
?
;
_space_group_IT_number 14
_symmetry_cell_setting monoclinic
_symmetry_space_group_name_Hall '-P 2ybc'
_symmetry_space_group_name_H-M 'P 1 21/c 1'
_atom_sites_solution_hydrogens geom
_atom_sites_solution_primary direct
_atom_sites_solution_secondary difmap
_audit_creation_method SHELXL-97
_cell_angle_alpha 90.00
_cell_angle_beta 93.39(3)
_cell_angle_gamma 90.00
_cell_formula_units_Z 4
_cell_length_a 13.340(3)
_cell_length_b 16.734(3)
_cell_length_c 15.496(3)
_cell_measurement_temperature 150(2)
_cell_volume 3453.1(12)
_computing_structure_refinement 'SHELXL-97 (Sheldrick, 1997)'
_computing_structure_solution 'SHELXS-97 (Sheldrick, 1990)'
_diffrn_ambient_temperature 150(2)
_diffrn_measured_fraction_theta_full 0.995
_diffrn_measured_fraction_theta_max 0.995
_diffrn_measurement_device_type 'Nonius Kappa CCD'
_diffrn_radiation_monochromator graphite
_diffrn_radiation_source 'fine-focus sealed tube'
_diffrn_radiation_type MoK\a
_diffrn_radiation_wavelength 0.71073
_diffrn_reflns_av_R_equivalents 0.0941
_diffrn_reflns_av_sigmaI/netI 0.0947
_diffrn_reflns_limit_h_max 16
_diffrn_reflns_limit_h_min -16
_diffrn_reflns_limit_k_max 20
_diffrn_reflns_limit_k_min -19
_diffrn_reflns_limit_l_max 18
_diffrn_reflns_limit_l_min -18
_diffrn_reflns_number 18418
_diffrn_reflns_theta_full 25.31
_diffrn_reflns_theta_max 25.31
_diffrn_reflns_theta_min 2.97
_exptl_absorpt_coefficient_mu 1.078
_exptl_absorpt_correction_T_max 0.909
_exptl_absorpt_correction_T_min 0.713
_exptl_absorpt_correction_type multi-scan
_exptl_absorpt_process_details 'Sortav (Blessing, 1995)'
_exptl_crystal_colour red
_exptl_crystal_density_diffrn 1.261
_exptl_crystal_density_method 'not measured'
_exptl_crystal_description block
_exptl_crystal_F_000 1384
_exptl_crystal_size_max 0.20
_exptl_crystal_size_mid 0.20
_exptl_crystal_size_min 0.10
_refine_diff_density_max 0.665
_refine_diff_density_min -0.505
_refine_diff_density_rms 0.085
_refine_ls_extinction_method none
_refine_ls_goodness_of_fit_ref 1.019
_refine_ls_hydrogen_treatment constr
_refine_ls_matrix_type full
_refine_ls_number_parameters 390
_refine_ls_number_reflns 6267
_refine_ls_number_restraints 0
_refine_ls_restrained_S_all 1.019
_refine_ls_R_factor_all 0.0997
_refine_ls_R_factor_gt 0.0588
_refine_ls_shift/su_max 0.001
_refine_ls_shift/su_mean 0.000
_refine_ls_structure_factor_coef Fsqd
_refine_ls_weighting_details 'calc w=1/[\s^2^(Fo^2^)+(0.0479P)^2^+3.0801P] where P=(Fo^2^+2Fc^2^)/3'
_refine_ls_weighting_scheme calc
_refine_ls_wR_factor_gt 0.1184
_refine_ls_wR_factor_ref 0.1360
_reflns_number_gt 4238
_reflns_number_total 6267
_reflns_threshold_expression >2sigma(I)
_cod_data_source_file b604640a.txt
_cod_data_source_block compound13
_cod_original_sg_symbol_H-M P2(1)/c
_cod_database_code 7007400

loop_
_symmetry_equiv_pos_as_xyz
'x, y, z'
'-x, y+1/2, -z+1/2'
'-x, -y, -z'
'x, -y-1/2, z-1/2'

loop_
_atom_site_label
_atom_site_type_symbol
_atom_site_fract_x
_atom_site_fract_y
_atom_site_fract_z
_atom_site_U_iso_or_equiv
_atom_site_adp_type
_atom_site_occupancy
_atom_site_symmetry_multiplicity
_atom_site_calc_flag
_atom_site_refinement_flags
_atom_site_disorder_assembly
_atom_site_disorder_group
Ga1 Ga 0.26997(3) 0.01678(3) 0.76996(3) 0.02199(16) Uani 1 1 d . . .
V1 V 0.27570(5) -0.13426(4) 0.77602(4) 0.0237(2) Uani 1 1 d . . .
N1 N 0.3613(3) 0.09943(19) 0.7447(2) 0.0249(8) Uani 1 1 d . . .
N2 N 0.1783(2) 0.09967(19) 0.7941(2) 0.0225(8) Uani 1 1 d . . .
C1 C 0.3183(3) 0.1739(2) 0.7565(3) 0.0281(10) Uani 1 1 d . . .
H1 H 0.3537 0.2220 0.7469 0.034 Uiso 1 1 calc R . .
C2 C 0.2238(3) 0.1742(2) 0.7823(3) 0.0269(10) Uani 1 1 d . . .
H2 H 0.1894 0.2228 0.7921 0.032 Uiso 1 1 calc R . .
C3 C 0.4570(3) 0.0932(2) 0.7084(3) 0.0235(9) Uani 1 1 d . . .
C4 C 0.4695(3) 0.1194(2) 0.6233(3) 0.0266(10) Uani 1 1 d . . .
C5 C 0.5635(3) 0.1109(3) 0.5896(3) 0.0319(11) Uani 1 1 d . . .
H5 H 0.5733 0.1296 0.5329 0.038 Uiso 1 1 calc R . .
C6 C 0.6430(3) 0.0757(3) 0.6371(3) 0.0356(11) Uani 1 1 d . . .
H6 H 0.7064 0.0696 0.6129 0.043 Uiso 1 1 calc R . .
C7 C 0.6290(3) 0.0497(3) 0.7199(3) 0.0327(11) Uani 1 1 d . . .
H7 H 0.6835 0.0255 0.7523 0.039 Uiso 1 1 calc R . .
C8 C 0.5374(3) 0.0577(3) 0.7574(3) 0.0293(10) Uani 1 1 d . . .
C9 C 0.3841(3) 0.1550(3) 0.5662(3) 0.0324(11) Uani 1 1 d . . .
H9 H 0.3229 0.1566 0.6005 0.039 Uiso 1 1 calc R . .
C10 C 0.4080(4) 0.2405(3) 0.5396(4) 0.0622(17) Uani 1 1 d . . .
H10A H 0.4168 0.2741 0.5913 0.093 Uiso 1 1 calc R . .
H10B H 0.3525 0.2614 0.5018 0.093 Uiso 1 1 calc R . .
H10C H 0.4699 0.2408 0.5085 0.093 Uiso 1 1 calc R . .
C11 C 0.3606(4) 0.1024(4) 0.4871(3) 0.0601(16) Uani 1 1 d . . .
H11A H 0.4197 0.0997 0.4525 0.090 Uiso 1 1 calc R . .
H11B H 0.3041 0.1253 0.4522 0.090 Uiso 1 1 calc R . .
H11C H 0.3431 0.0486 0.5059 0.090 Uiso 1 1 calc R . .
C12 C 0.5283(4) 0.0335(3) 0.8520(3) 0.0380(12) Uani 1 1 d . . .
H12 H 0.4617 0.0068 0.8564 0.046 Uiso 1 1 calc R . .
C13 C 0.6090(4) -0.0245(3) 0.8867(4) 0.0519(14) Uani 1 1 d . . .
H13A H 0.6067 -0.0731 0.8514 0.078 Uiso 1 1 calc R . .
H13B H 0.5971 -0.0382 0.9467 0.078 Uiso 1 1 calc R . .
H13C H 0.6752 0.0006 0.8844 0.078 Uiso 1 1 calc R . .
C14 C 0.5286(4) 0.1094(3) 0.9084(3) 0.0490(14) Uani 1 1 d . . .
H14A H 0.5234 0.0943 0.9690 0.073 Uiso 1 1 calc R . .
H14B H 0.4715 0.1432 0.8897 0.073 Uiso 1 1 calc R . .
H14C H 0.5913 0.1388 0.9022 0.073 Uiso 1 1 calc R . .
C15 C 0.0785(3) 0.0987(2) 0.8203(2) 0.0205(9) Uani 1 1 d . . .
C16 C 0.0554(3) 0.1306(2) 0.9009(3) 0.0238(9) Uani 1 1 d . . .
C17 C -0.0446(3) 0.1312(2) 0.9236(3) 0.0280(10) Uani 1 1 d . . .
H17 H -0.0608 0.1540 0.9772 0.034 Uiso 1 1 calc R . .
C18 C -0.1200(3) 0.0992(3) 0.8694(3) 0.0325(11) Uani 1 1 d . . .
H18 H -0.1877 0.1004 0.8852 0.039 Uiso 1 1 calc R . .
C19 C -0.0965(3) 0.0655(3) 0.7922(3) 0.0308(10) Uani 1 1 d . . .
H19 H -0.1489 0.0428 0.7558 0.037 Uiso 1 1 calc R . .
C20 C 0.0009(3) 0.0634(2) 0.7656(3) 0.0245(9) Uani 1 1 d . . .
C21 C 0.1353(3) 0.1616(3) 0.9659(3) 0.0333(11) Uani 1 1 d . . .
H21 H 0.2019 0.1560 0.9402 0.040 Uiso 1 1 calc R . .
C22 C 0.1378(4) 0.1119(4) 1.0492(3) 0.0520(14) Uani 1 1 d . . .
H22A H 0.0731 0.1164 1.0756 0.078 Uiso 1 1 calc R . .
H22B H 0.1914 0.1317 1.0896 0.078 Uiso 1 1 calc R . .
H22C H 0.1506 0.0558 1.0355 0.078 Uiso 1 1 calc R . .
C23 C 0.1191(4) 0.2496(3) 0.9854(4) 0.0519(14) Uani 1 1 d . . .
H23A H 0.1225 0.2807 0.9321 0.078 Uiso 1 1 calc R . .
H23B H 0.1714 0.2679 1.0279 0.078 Uiso 1 1 calc R . .
H23C H 0.0531 0.2568 1.0088 0.078 Uiso 1 1 calc R . .
C24 C 0.0237(3) 0.0282(3) 0.6792(3) 0.0346(11) Uani 1 1 d . . .
H24 H 0.0846 -0.0062 0.6889 0.041 Uiso 1 1 calc R . .
C25 C -0.0602(4) -0.0249(3) 0.6389(3) 0.0478(13) Uani 1 1 d . . .
H25A H -0.0825 -0.0623 0.6825 0.072 Uiso 1 1 calc R . .
H25B H -0.0350 -0.0549 0.5904 0.072 Uiso 1 1 calc R . .
H25C H -0.1169 0.0086 0.6180 0.072 Uiso 1 1 calc R . .
C26 C 0.0499(4) 0.0934(3) 0.6154(3) 0.0542(15) Uani 1 1 d . . .
H26A H -0.0085 0.1282 0.6037 0.081 Uiso 1 1 calc R . .
H26B H 0.0687 0.0688 0.5613 0.081 Uiso 1 1 calc R . .
H26C H 0.1063 0.1252 0.6401 0.081 Uiso 1 1 calc R . .
C27 C 0.2781(4) -0.1538(3) 0.6296(3) 0.0355(11) Uani 1 1 d . . .
C28 C 0.3595(4) -0.1022(3) 0.6556(3) 0.0378(12) Uani 1 1 d . . .
H28 H 0.3678 -0.0486 0.6371 0.045 Uiso 1 1 calc R . .
C29 C 0.4255(4) -0.1444(3) 0.7137(3) 0.0461(13) Uani 1 1 d . . .
H29 H 0.4861 -0.1244 0.7409 0.055 Uiso 1 1 calc R . .
C30 C 0.3856(4) -0.2211(3) 0.7243(3) 0.0432(13) Uani 1 1 d . . .
H30 H 0.4144 -0.2623 0.7599 0.052 Uiso 1 1 calc R . .
C31 C 0.2952(4) -0.2262(3) 0.6726(3) 0.0366(12) Uani 1 1 d . . .
H31 H 0.2527 -0.2717 0.6679 0.044 Uiso 1 1 calc R . .
C32 C 0.1924(4) -0.1349(4) 0.5664(3) 0.0590(16) Uani 1 1 d . . .
H32A H 0.2046 -0.1589 0.5103 0.089 Uiso 1 1 calc R . .
H32B H 0.1862 -0.0768 0.5599 0.089 Uiso 1 1 calc R . .
H32C H 0.1301 -0.1566 0.5875 0.089 Uiso 1 1 calc R . .
C33 C 0.1309(3) -0.1851(3) 0.8276(3) 0.0282(10) Uani 1 1 d . . .
C34 C 0.1474(3) -0.1087(3) 0.8641(3) 0.0326(11) Uani 1 1 d . . .
H34 H 0.1046 -0.0637 0.8556 0.039 Uiso 1 1 calc R . .
C35 C 0.2392(4) -0.1105(3) 0.9159(3) 0.0377(12) Uani 1 1 d . . .
H35 H 0.2683 -0.0671 0.9480 0.045 Uiso 1 1 calc R . .
C36 C 0.2788(4) -0.1876(3) 0.9112(3) 0.0421(12) Uani 1 1 d . . .
H36 H 0.3392 -0.2063 0.9399 0.051 Uiso 1 1 calc R . .
C37 C 0.2126(4) -0.2325(3) 0.8561(3) 0.0354(11) Uani 1 1 d . . .
H37 H 0.2221 -0.2868 0.8406 0.043 Uiso 1 1 calc R . .
C38 C 0.0420(4) -0.2107(3) 0.7701(3) 0.0447(13) Uani 1 1 d . . .
H38A H 0.0621 -0.2537 0.7318 0.067 Uiso 1 1 calc R . .
H38B H 0.0172 -0.1651 0.7353 0.067 Uiso 1 1 calc R . .
H38C H -0.0113 -0.2299 0.8057 0.067 Uiso 1 1 calc R . .

loop_
_atom_site_aniso_label
_atom_site_aniso_U_11
_atom_site_aniso_U_22
_atom_site_aniso_U_33
_atom_site_aniso_U_23
_atom_site_aniso_U_13
_atom_site_aniso_U_12
Ga1 0.0207(3) 0.0172(3) 0.0287(3) -0.0025(2) 0.00671(18) -0.0010(2)
V1 0.0271(4) 0.0179(4) 0.0267(4) -0.0023(3) 0.0047(3) -0.0010(3)
N1 0.026(2) 0.0132(17) 0.037(2) -0.0037(16) 0.0098(16) -0.0039(15)
N2 0.023(2) 0.0159(18) 0.0295(19) -0.0027(15) 0.0051(15) 0.0040(14)
C1 0.026(2) 0.019(2) 0.041(3) -0.004(2) 0.0103(19) -0.0037(19)
C2 0.026(2) 0.015(2) 0.040(3) -0.005(2) 0.0075(19) -0.0022(19)
C3 0.018(2) 0.017(2) 0.036(2) -0.0054(19) 0.0064(18) -0.0044(17)
C4 0.026(2) 0.020(2) 0.035(2) -0.0035(19) 0.0068(19) -0.0038(18)
C5 0.031(3) 0.031(3) 0.035(2) -0.008(2) 0.011(2) -0.006(2)
C6 0.021(2) 0.039(3) 0.048(3) -0.010(2) 0.014(2) -0.005(2)
C7 0.024(2) 0.027(2) 0.047(3) -0.005(2) -0.001(2) -0.0030(19)
C8 0.024(2) 0.020(2) 0.045(3) -0.004(2) 0.0078(19) -0.0094(19)
C9 0.029(3) 0.032(3) 0.036(3) -0.002(2) 0.0024(19) -0.004(2)
C10 0.055(4) 0.044(3) 0.085(4) 0.026(3) -0.010(3) -0.004(3)
C11 0.061(4) 0.068(4) 0.050(3) -0.016(3) -0.013(3) 0.005(3)
C12 0.034(3) 0.037(3) 0.043(3) 0.012(2) 0.001(2) -0.008(2)
C13 0.039(3) 0.052(3) 0.063(3) 0.021(3) -0.009(3) -0.008(3)
C14 0.060(4) 0.055(3) 0.032(3) 0.005(3) 0.006(2) -0.007(3)
C15 0.018(2) 0.019(2) 0.025(2) 0.0017(18) 0.0030(17) 0.0038(17)
C16 0.025(2) 0.021(2) 0.026(2) 0.0020(19) 0.0015(17) 0.0039(18)
C17 0.030(3) 0.023(2) 0.032(2) 0.003(2) 0.0121(19) 0.0069(19)
C18 0.021(2) 0.029(3) 0.048(3) 0.006(2) 0.008(2) 0.0011(19)
C19 0.025(2) 0.028(2) 0.039(3) 0.008(2) -0.0028(19) -0.004(2)
C20 0.023(2) 0.019(2) 0.031(2) 0.0078(19) 0.0002(17) 0.0005(18)
C21 0.029(3) 0.038(3) 0.033(2) -0.007(2) 0.0002(19) 0.004(2)
C22 0.048(4) 0.065(4) 0.042(3) 0.005(3) -0.005(2) 0.008(3)
C23 0.053(4) 0.039(3) 0.063(3) -0.026(3) -0.007(3) 0.004(3)
C24 0.035(3) 0.039(3) 0.029(2) -0.001(2) -0.0046(19) 0.002(2)
C25 0.051(3) 0.045(3) 0.045(3) -0.013(3) -0.013(2) 0.002(3)
C26 0.079(4) 0.057(4) 0.027(3) 0.001(3) 0.005(3) 0.004(3)
C27 0.044(3) 0.035(3) 0.029(2) -0.013(2) 0.013(2) 0.002(2)
C28 0.050(3) 0.021(2) 0.045(3) -0.005(2) 0.026(2) -0.005(2)
C29 0.028(3) 0.049(3) 0.063(3) -0.018(3) 0.010(2) 0.000(2)
C30 0.038(3) 0.037(3) 0.056(3) -0.005(3) 0.008(2) 0.016(2)
C31 0.041(3) 0.027(3) 0.043(3) -0.015(2) 0.014(2) -0.002(2)
C32 0.068(4) 0.080(4) 0.030(3) -0.008(3) 0.000(3) 0.018(3)
C33 0.037(3) 0.023(2) 0.026(2) 0.0010(19) 0.0105(19) -0.008(2)
C34 0.043(3) 0.026(2) 0.030(2) 0.006(2) 0.014(2) -0.003(2)
C35 0.048(3) 0.041(3) 0.024(2) 0.000(2) 0.004(2) -0.011(2)
C36 0.048(3) 0.047(3) 0.031(3) 0.011(2) -0.005(2) 0.004(3)
C37 0.048(3) 0.021(2) 0.038(3) 0.003(2) 0.008(2) 0.004(2)
C38 0.038(3) 0.047(3) 0.050(3) 0.002(3) 0.011(2) -0.006(2)

loop_
_atom_type_symbol
_atom_type_description
_atom_type_scat_dispersion_real
_atom_type_scat_dispersion_imag
_atom_type_scat_source
C C 0.0033 0.0016 'International Tables Vol C Tables 4.2.6.8 and 6.1.1.4'
H H 0.0000 0.0000 'International Tables Vol C Tables 4.2.6.8 and 6.1.1.4'
N N 0.0061 0.0033 'International Tables Vol C Tables 4.2.6.8 and 6.1.1.4'
V V 0.3005 0.5294 'International Tables Vol C Tables 4.2.6.8 and 6.1.1.4'
Ga Ga 0.2307 1.6083 'International Tables Vol C Tables 4.2.6.8 and 6.1.1.4'

loop_
_geom_angle_atom_site_label_1
_geom_angle_atom_site_label_2
_geom_angle_atom_site_label_3
_geom_angle
_geom_angle_site_symmetry_1
_geom_angle_site_symmetry_3
_geom_angle_publ_flag
N1 Ga1 N2 86.39(14) . . ?
N1 Ga1 V1 135.78(10) . . ?
N2 Ga1 V1 137.74(10) . . ?
C30 V1 C31 36.58(17) . . ?
C30 V1 C37 89.86(18) . . ?
C31 V1 C37 87.48(17) . . ?
C30 V1 C36 95.66(19) . . ?
C31 V1 C36 113.05(18) . . ?
C37 V1 C36 36.24(17) . . ?
C30 V1 C29 36.15(17) . . ?
C31 V1 C29 60.34(18) . . ?
C37 V1 C29 123.05(19) . . ?
C36 V1 C29 113.1(2) . . ?
C30 V1 C35 129.17(19) . . ?
C31 V1 C35 146.69(18) . . ?
C37 V1 C35 59.77(17) . . ?
C36 V1 C35 35.67(17) . . ?
C29 V1 C35 131.08(19) . . ?
C30 V1 C34 149.28(18) . . ?
C31 V1 C34 132.40(17) . . ?
C37 V1 C34 59.43(16) . . ?
C36 V1 C34 59.87(17) . . ?
C29 V1 C34 166.35(18) . . ?
C35 V1 C34 36.28(16) . . ?
C30 V1 C28 60.09(18) . . ?
C31 V1 C28 59.86(17) . . ?
C37 V1 C28 146.56(17) . . ?
C36 V1 C28 149.02(19) . . ?
C29 V1 C28 35.94(18) . . ?
C35 V1 C28 150.72(17) . . ?
C34 V1 C28 149.05(17) . . ?
C30 V1 C27 60.47(18) . . ?
C31 V1 C27 35.76(16) . . ?
C37 V1 C27 117.94(17) . . ?
C36 V1 C27 148.67(19) . . ?
C29 V1 C27 60.39(18) . . ?
C35 V1 C27 168.34(18) . . ?
C34 V1 C27 132.08(17) . . ?
C28 V1 C27 36.22(17) . . ?
C30 V1 C33 117.67(18) . . ?
C31 V1 C33 97.45(16) . . ?
C37 V1 C33 35.76(16) . . ?
C36 V1 C33 60.25(17) . . ?
C29 V1 C33 153.80(18) . . ?
C35 V1 C33 60.22(16) . . ?
C34 V1 C33 35.79(15) . . ?
C28 V1 C33 146.08(17) . . ?
C27 V1 C33 110.66(16) . . ?
C30 V1 Ga1 130.70(14) . . ?
C31 V1 Ga1 131.44(13) . . ?
C37 V1 Ga1 137.56(12) . . ?
C36 V1 Ga1 115.13(13) . . ?
C29 V1 Ga1 94.81(14) . . ?
C35 V1 Ga1 81.60(13) . . ?
C34 V1 Ga1 79.27(11) . . ?
C28 V1 Ga1 75.60(12) . . ?
C27 V1 Ga1 96.18(12) . . ?
C33 V1 Ga1 111.03(11) . . ?
C1 N1 C3 120.2(3) . . ?
C1 N1 Ga1 110.6(3) . . ?
C3 N1 Ga1 128.8(3) . . ?
C2 N2 C15 118.0(3) . . ?
C2 N2 Ga1 109.6(3) . . ?
C15 N2 Ga1 132.4(3) . . ?
C2 C1 N1 116.4(4) . . ?
C1 C2 N2 117.1(4) . . ?
C8 C3 C4 120.4(4) . . ?
C8 C3 N1 119.3(4) . . ?
C4 C3 N1 120.2(4) . . ?
C5 C4 C3 118.5(4) . . ?
C5 C4 C9 118.8(4) . . ?
C3 C4 C9 122.6(4) . . ?
C6 C5 C4 121.5(4) . . ?
C7 C6 C5 119.1(4) . . ?
C6 C7 C8 122.0(4) . . ?
C7 C8 C3 118.4(4) . . ?
C7 C8 C12 119.7(4) . . ?
C3 C8 C12 121.7(4) . . ?
C4 C9 C11 110.6(4) . . ?
C4 C9 C10 111.3(4) . . ?
C11 C9 C10 111.0(4) . . ?
C13 C12 C8 114.3(4) . . ?
C13 C12 C14 110.3(4) . . ?
C8 C12 C14 109.1(4) . . ?
C16 C15 N2 120.5(3) . . ?
C16 C15 C20 119.7(4) . . ?
N2 C15 C20 119.8(3) . . ?
C17 C16 C15 119.1(4) . . ?
C17 C16 C21 118.3(4) . . ?
C15 C16 C21 122.5(4) . . ?
C18 C17 C16 121.0(4) . . ?
C19 C18 C17 119.6(4) . . ?
C18 C19 C20 122.3(4) . . ?
C19 C20 C15 118.2(4) . . ?
C19 C20 C24 121.0(4) . . ?
C15 C20 C24 120.7(4) . . ?
C16 C21 C23 111.2(4) . . ?
C16 C21 C22 110.7(4) . . ?
C23 C21 C22 110.7(4) . . ?
C20 C24 C26 111.2(4) . . ?
C20 C24 C25 114.0(4) . . ?
C26 C24 C25 109.9(4) . . ?
C31 C27 C28 106.9(4) . . ?
C31 C27 C32 126.4(5) . . ?
C28 C27 C32 126.7(5) . . ?
C31 C27 V1 70.3(2) . . ?
C28 C27 V1 71.9(2) . . ?
C32 C27 V1 124.2(3) . . ?
C29 C28 C27 108.3(4) . . ?
C29 C28 V1 71.3(3) . . ?
C27 C28 V1 71.9(2) . . ?
C30 C29 C28 107.8(5) . . ?
C30 C29 V1 70.8(3) . . ?
C28 C29 V1 72.7(3) . . ?
C29 C30 C31 107.8(5) . . ?
C29 C30 V1 73.1(3) . . ?
C31 C30 V1 71.8(3) . . ?
C27 C31 C30 109.2(4) . . ?
C27 C31 V1 74.0(2) . . ?
C30 C31 V1 71.6(3) . . ?
C37 C33 C34 106.7(4) . . ?
C37 C33 C38 126.8(4) . . ?
C34 C33 C38 126.5(4) . . ?
C37 C33 V1 70.4(3) . . ?
C34 C33 V1 71.9(2) . . ?
C38 C33 V1 123.3(3) . . ?
C33 C34 C35 108.4(4) . . ?
C33 C34 V1 72.3(2) . . ?
C35 C34 V1 71.6(3) . . ?
C36 C35 C34 107.8(4) . . ?
C36 C35 V1 71.8(3) . . ?
C34 C35 V1 72.1(3) . . ?
C35 C36 C37 107.4(4) . . ?
C35 C36 V1 72.5(3) . . ?
C37 C36 V1 71.0(3) . . ?
C33 C37 C36 109.7(4) . . ?
C33 C37 V1 73.9(2) . . ?
C36 C37 V1 72.8(3) . . ?

loop_
_geom_bond_atom_site_label_1
_geom_bond_atom_site_label_2
_geom_bond_distance
_geom_bond_site_symmetry_2
_geom_bond_publ_flag
Ga1 N1 1.899(3) . ?
Ga1 N2 1.901(3) . ?
Ga1 V1 2.5303(9) . ?
V1 C30 2.246(5) . ?
V1 C31 2.248(4) . ?
V1 C37 2.253(4) . ?
V1 C36 2.275(4) . ?
V1 C29 2.276(5) . ?
V1 C35 2.285(4) . ?
V1 C34 2.292(4) . ?
V1 C28 2.294(4) . ?
V1 C27 2.295(4) . ?
V1 C33 2.297(4) . ?
N1 C1 1.389(5) . ?
N1 C3 1.428(5) . ?
N2 C2 1.404(5) . ?
N2 C15 1.416(5) . ?
C1 C2 1.344(5) . ?
C3 C8 1.408(6) . ?
C3 C4 1.410(6) . ?
C4 C5 1.393(6) . ?
C4 C9 1.522(6) . ?
C5 C6 1.386(6) . ?
C6 C7 1.378(6) . ?
C7 C8 1.390(6) . ?
C8 C12 1.533(6) . ?
C9 C11 1.526(7) . ?
C9 C10 1.528(6) . ?
C12 C13 1.524(7) . ?
C12 C14 1.540(7) . ?
C15 C16 1.410(5) . ?
C15 C20 1.426(6) . ?
C16 C17 1.399(6) . ?
C16 C21 1.514(6) . ?
C17 C18 1.381(6) . ?
C18 C19 1.375(6) . ?
C19 C20 1.387(6) . ?
C20 C24 1.511(6) . ?
C21 C23 1.521(6) . ?
C21 C22 1.533(7) . ?
C24 C26 1.527(7) . ?
C24 C25 1.534(6) . ?
C27 C31 1.395(6) . ?
C27 C28 1.427(7) . ?
C27 C32 1.495(7) . ?
C28 C29 1.410(7) . ?
C29 C30 1.403(7) . ?
C30 C31 1.410(7) . ?
C33 C37 1.398(6) . ?
C33 C34 1.410(6) . ?
C33 C38 1.504(6) . ?
C34 C35 1.425(6) . ?
C35 C36 1.397(7) . ?
C36 C37 1.409(6) . ?
